data_4121052
loop_
_publ_author_name
'Yunzhe Jiao'
'James Morris'
'William W. Brennessel'
'William D. Jones'

_publ_contact_author_address
;
 'Department of Chemistry, University of Rochester, Rochester,  
New York 14627'
;
_publ_contact_author_email jones@chem.rochester.edu
_publ_contact_author_name 'William D. Jones'
_publ_section_title
;
 Kinetic and Thermodynamic Selectivity of Intermolecular C-H Activation at
 [Tp'Rh(PMe3)]. How Does the Ancillary Ligand Affect the Metal-Carbon Bond
 Strength?
;
_journal_name_full 'Journal of the American Chemical Society'
_journal_page_first 16198
_journal_page_last 16212
_journal_paper_doi 10.1021/ja4080985
_journal_volume 135
_journal_year 2013
_chemical_formula_moiety 'C26 H37 B N6 P Rh'
_chemical_formula_sum 'C26 H37 B N6 P Rh'
_chemical_formula_weight 578.31
_chemical_name_common jonyj23
_chemical_name_systematic
; 
 ? 
;
_space_group_IT_number 2
_symmetry_cell_setting triclinic
_symmetry_space_group_name_Hall '-P 1'
_symmetry_space_group_name_H-M 'P -1'
_atom_sites_solution_hydrogens geom
_atom_sites_solution_primary direct
_atom_sites_solution_secondary difmap
_audit_creation_method SHELXL-97
_cell_angle_alpha 74.207(2)
_cell_angle_beta 84.357(2)
_cell_angle_gamma 76.806(2)
_cell_formula_units_Z 2
_cell_length_a 8.0904(8)
_cell_length_b 10.2083(11)
_cell_length_c 17.4412(18)
_cell_measurement_reflns_used 2513
_cell_measurement_temperature 100.0(1)
_cell_measurement_theta_max 24.00
_cell_measurement_theta_min 2.43
_cell_volume 1348.5(2)
_computing_cell_refinement 'SAINT (Bruker, 2009)'
_computing_data_collection 'APEX2 (Bruker, 2011)'
_computing_data_reduction 'SAINT (Bruker, 2009)'
_computing_molecular_graphics 'SHELXTL (Sheldrick, 2008)'
_computing_publication_material 'SHELXTL (Sheldrick, 2008)'
_computing_structure_refinement 'SHELXL-97 (Sheldrick, 2008)'
_computing_structure_solution 'SIR97 (Altomare et al., 1999)'
_diffrn_ambient_temperature 100.0(1)
_diffrn_measured_fraction_theta_full 1.000
_diffrn_measured_fraction_theta_max 1.000
_diffrn_measurement_device_type 'Bruker SMART APEX II CCD Platform'
_diffrn_measurement_method 'area detector, \w scans per \f'
_diffrn_radiation_monochromator graphite
_diffrn_radiation_source 'fine-focus sealed tube'
_diffrn_radiation_type MoK\a
_diffrn_radiation_wavelength 0.71073
_diffrn_reflns_av_R_equivalents 0.0931
_diffrn_reflns_av_sigmaI/netI 0.0988
_diffrn_reflns_limit_h_max 9
_diffrn_reflns_limit_h_min -9
_diffrn_reflns_limit_k_max 12
_diffrn_reflns_limit_k_min -12
_diffrn_reflns_limit_l_max 20
_diffrn_reflns_limit_l_min -20
_diffrn_reflns_number 14399
_diffrn_reflns_theta_full 25.03
_diffrn_reflns_theta_max 25.03
_diffrn_reflns_theta_min 2.12
_diffrn_standards_number 0
_exptl_absorpt_coefficient_mu 0.719
_exptl_absorpt_correction_T_max 0.9718
_exptl_absorpt_correction_T_min 0.8464
_exptl_absorpt_correction_type multi-scan
_exptl_absorpt_process_details 'SADABS (Sheldrick, 2008)'
_exptl_crystal_colour 'pale yellow'
_exptl_crystal_density_diffrn 1.424
_exptl_crystal_description plate
_exptl_crystal_F_000 600
_exptl_crystal_size_max 0.24
_exptl_crystal_size_mid 0.10
_exptl_crystal_size_min 0.04
_refine_diff_density_max 0.774
_refine_diff_density_min -0.474
_refine_diff_density_rms 0.103
_refine_ls_extinction_method none
_refine_ls_goodness_of_fit_ref 0.978
_refine_ls_hydrogen_treatment mixed
_refine_ls_matrix_type full
_refine_ls_number_parameters 341
_refine_ls_number_reflns 4758
_refine_ls_number_restraints 12
_refine_ls_restrained_S_all 0.977
_refine_ls_R_factor_all 0.0875
_refine_ls_R_factor_gt 0.0487
_refine_ls_shift/su_max 0.001
_refine_ls_shift/su_mean 0.000
_refine_ls_structure_factor_coef Fsqd
_refine_ls_weighting_details 'calc w=1/[\s^2^(Fo^2^)+(0.0414P)^2^+0.0000P] where P=(Fo^2^+2Fc^2^)/3'
_refine_ls_weighting_scheme calc
_refine_ls_wR_factor_gt 0.0914
_refine_ls_wR_factor_ref 0.1059
_reflns_number_gt 3271
_reflns_number_total 4758
_reflns_threshold_expression >2sigma(I)
_cod_data_source_file ja4080985_si_002_07.cif
_cod_data_source_block 3r
_cod_database_code 4121052

loop_
_symmetry_equiv_pos_as_xyz
'x, y, z'
'-x, -y, -z'

loop_
_atom_site_label
_atom_site_type_symbol
_atom_site_fract_x
_atom_site_fract_y
_atom_site_fract_z
_atom_site_U_iso_or_equiv
_atom_site_adp_type
_atom_site_occupancy
_atom_site_symmetry_multiplicity
_atom_site_calc_flag
_atom_site_refinement_flags
_atom_site_disorder_assembly
_atom_site_disorder_group
Rh1 Rh -0.02123(6) 0.39763(5) 0.74431(3) 0.02588(14) Uani 1 1 d . . .
H1 H -0.094(6) 0.280(5) 0.707(3) 0.052 Uiso 1 1 d . . .
N1 N -0.2335(5) 0.5522(5) 0.6909(3) 0.0289(11) Uani 1 1 d . A .
N2 N -0.2060(5) 0.6839(5) 0.6568(2) 0.0305(11) Uani 1 1 d . . .
N3 N 0.1014(5) 0.4659(4) 0.6326(2) 0.0248(10) Uani 1 1 d . A .
N4 N 0.0845(5) 0.6065(4) 0.5999(2) 0.0251(10) Uani 1 1 d . . .
N5 N 0.0740(5) 0.5612(4) 0.7794(2) 0.0234(9) Uani 1 1 d . A .
N6 N 0.0512(5) 0.6894(4) 0.7253(3) 0.0268(10) Uani 1 1 d . . .
B1 B -0.0242(8) 0.7085(7) 0.6450(4) 0.0316(15) Uani 1 1 d . A .
H1B H -0.0266 0.8059 0.6122 0.038 Uiso 1 1 calc R . .
C1 C -0.3960(7) 0.5574(7) 0.6787(3) 0.0403(15) Uani 1 1 d . . .
C2 C -0.4710(7) 0.6922(7) 0.6397(3) 0.0476(17) Uani 1 1 d . A .
H2 H -0.5862 0.7247 0.6252 0.057 Uiso 1 1 calc R . .
C3 C -0.3516(7) 0.7687(6) 0.6261(3) 0.0405(16) Uani 1 1 d . A .
C4 C 0.1935(6) 0.4033(6) 0.5804(3) 0.0297(13) Uani 1 1 d . . .
C5 C 0.2365(6) 0.5007(6) 0.5146(3) 0.0332(13) Uani 1 1 d . A .
H5 H 0.3013 0.4828 0.4687 0.040 Uiso 1 1 calc R . .
C6 C 0.1684(6) 0.6280(6) 0.5278(3) 0.0324(13) Uani 1 1 d . A .
C7 C 0.1579(6) 0.5732(6) 0.8387(3) 0.0296(13) Uani 1 1 d . . .
C8 C 0.1863(7) 0.7074(6) 0.8226(3) 0.0349(14) Uani 1 1 d . A .
H8 H 0.2423 0.7429 0.8553 0.042 Uiso 1 1 calc R . .
C9 C 0.1186(7) 0.7778(6) 0.7512(3) 0.0357(14) Uani 1 1 d . A .
C10 C -0.4714(7) 0.4336(7) 0.6995(4) 0.059(2) Uani 1 1 d . A .
H10A H -0.3808 0.3497 0.7055 0.089 Uiso 1 1 calc R . .
H10B H -0.5454 0.4386 0.6571 0.089 Uiso 1 1 calc R . .
H10C H -0.5382 0.4298 0.7497 0.089 Uiso 1 1 calc R . .
C11 C -0.3598(8) 0.9198(6) 0.5856(4) 0.0530(18) Uani 1 1 d . . .
H11A H -0.3126 0.9626 0.6199 0.079 Uiso 1 1 calc R A .
H11B H -0.4784 0.9671 0.5755 0.079 Uiso 1 1 calc R . .
H11C H -0.2939 0.9283 0.5349 0.079 Uiso 1 1 calc R . .
C12 C 0.2374(8) 0.2492(6) 0.5951(3) 0.0436(15) Uani 1 1 d . A .
H12A H 0.1504 0.2088 0.6309 0.065 Uiso 1 1 calc R . .
H12B H 0.3480 0.2130 0.6198 0.065 Uiso 1 1 calc R . .
H12C H 0.2428 0.2241 0.5444 0.065 Uiso 1 1 calc R . .
C13 C 0.1787(8) 0.7708(6) 0.4772(3) 0.0490(17) Uani 1 1 d . . .
H13A H 0.0700 0.8352 0.4812 0.074 Uiso 1 1 calc R A .
H13B H 0.2039 0.7676 0.4216 0.074 Uiso 1 1 calc R . .
H13C H 0.2690 0.8029 0.4959 0.074 Uiso 1 1 calc R . .
C14 C 0.2116(8) 0.4559(6) 0.9090(3) 0.0447(16) Uani 1 1 d . A .
H14A H 0.2313 0.3677 0.8939 0.067 Uiso 1 1 calc R . .
H14B H 0.1223 0.4568 0.9512 0.067 Uiso 1 1 calc R . .
H14C H 0.3167 0.4655 0.9285 0.067 Uiso 1 1 calc R . .
C15 C 0.1117(8) 0.9248(6) 0.7061(4) 0.0480(16) Uani 1 1 d . . .
H15A H -0.0066 0.9717 0.6948 0.072 Uiso 1 1 calc R A .
H15B H 0.1782 0.9275 0.6558 0.072 Uiso 1 1 calc R . .
H15C H 0.1590 0.9724 0.7378 0.072 Uiso 1 1 calc R . .
C16 C 0.1700(7) 0.2460(5) 0.7849(3) 0.0285(13) Uani 1 1 d . A .
C17 C 0.2814(6) 0.1443(6) 0.8099(3) 0.0303(13) Uani 1 1 d . . .
C18 C 0.4120(7) 0.0227(5) 0.8378(3) 0.0322(13) Uani 1 1 d . A .
C19 C 0.5245(8) -0.0331(7) 0.7850(4) 0.0536(18) Uani 1 1 d . . .
H19 H 0.5123 0.0057 0.7293 0.064 Uiso 1 1 calc R A .
C20 C 0.6560(8) -0.1459(7) 0.8125(5) 0.063(2) Uani 1 1 d . A .
H20 H 0.7333 -0.1829 0.7752 0.075 Uiso 1 1 calc R . .
C21 C 0.6756(8) -0.2033(6) 0.8909(4) 0.0555(18) Uani 1 1 d . . .
H21 H 0.7685 -0.2780 0.9093 0.067 Uiso 1 1 calc R A .
C22 C 0.5616(8) -0.1535(7) 0.9428(4) 0.060(2) Uani 1 1 d . A .
H22 H 0.5723 -0.1957 0.9983 0.073 Uiso 1 1 calc R . .
C23 C 0.4300(8) -0.0425(6) 0.9172(4) 0.0518(18) Uani 1 1 d . . .
H23 H 0.3499 -0.0105 0.9552 0.062 Uiso 1 1 calc R A .
P1 P -0.15568(19) 0.30696(16) 0.85881(9) 0.0347(4) Uani 0.60(3) 1 d PD A 1
C24 C -0.050(3) 0.249(3) 0.9525(10) 0.053(5) Uani 0.60(3) 1 d PD A 1
H24A H -0.0426 0.3298 0.9709 0.080 Uiso 0.60(3) 1 calc PR A 1
H24B H 0.0650 0.1953 0.9450 0.080 Uiso 0.60(3) 1 calc PR A 1
H24C H -0.1142 0.1898 0.9922 0.080 Uiso 0.60(3) 1 calc PR A 1
C25 C -0.220(4) 0.146(2) 0.8632(15) 0.068(6) Uani 0.60(3) 1 d PDU A 1
H25A H -0.2910 0.1218 0.9116 0.102 Uiso 0.60(3) 1 calc PR A 1
H25B H -0.1189 0.0718 0.8642 0.102 Uiso 0.60(3) 1 calc PR A 1
H25C H -0.2847 0.1587 0.8162 0.102 Uiso 0.60(3) 1 calc PR A 1
C26 C -0.342(3) 0.423(2) 0.8865(16) 0.054(5) Uani 0.60(3) 1 d PD A 1
H26A H -0.4319 0.4384 0.8491 0.082 Uiso 0.60(3) 1 calc PR A 1
H26B H -0.3141 0.5119 0.8849 0.082 Uiso 0.60(3) 1 calc PR A 1
H26C H -0.3823 0.3809 0.9406 0.082 Uiso 0.60(3) 1 calc PR A 1
P1' P -0.15568(19) 0.30696(16) 0.85881(9) 0.0347(4) Uani 0.40(3) 1 d PD A 5
C24' C -0.041(5) 0.195(3) 0.9433(17) 0.053(5) Uani 0.40(3) 1 d PD A 5
H24D H 0.0128 0.2496 0.9677 0.080 Uiso 0.40(3) 1 calc PR A 5
H24E H 0.0473 0.1239 0.9259 0.080 Uiso 0.40(3) 1 calc PR A 5
H24F H -0.1189 0.1489 0.9823 0.080 Uiso 0.40(3) 1 calc PR A 5
C25' C -0.281(5) 0.189(3) 0.847(2) 0.068(6) Uani 0.40(3) 1 d PD A 5
H25D H -0.2095 0.1168 0.8240 0.102 Uiso 0.40(3) 1 calc PR A 5
H25E H -0.3747 0.2402 0.8121 0.102 Uiso 0.40(3) 1 calc PR A 5
H25F H -0.3275 0.1445 0.8996 0.102 Uiso 0.40(3) 1 calc PR A 5
C26' C -0.295(4) 0.436(4) 0.901(3) 0.054(5) Uani 0.40(3) 1 d PD A 5
H26D H -0.3570 0.3893 0.9475 0.082 Uiso 0.40(3) 1 calc PR A 5
H26E H -0.3756 0.4957 0.8609 0.082 Uiso 0.40(3) 1 calc PR A 5
H26F H -0.2278 0.4919 0.9166 0.082 Uiso 0.40(3) 1 calc PR A 5

loop_
_atom_site_aniso_label
_atom_site_aniso_U_11
_atom_site_aniso_U_22
_atom_site_aniso_U_33
_atom_site_aniso_U_23
_atom_site_aniso_U_13
_atom_site_aniso_U_12
Rh1 0.0215(2) 0.0280(2) 0.0294(3) -0.00694(18) -0.00019(17) -0.00861(18)
N1 0.019(2) 0.043(3) 0.028(3) -0.014(2) 0.0008(19) -0.007(2)
N2 0.030(2) 0.035(3) 0.025(3) -0.008(2) -0.009(2) 0.001(2)
N3 0.023(2) 0.030(3) 0.022(2) -0.007(2) -0.0004(19) -0.007(2)
N4 0.025(2) 0.026(2) 0.022(2) -0.005(2) -0.0058(19) -0.003(2)
N5 0.018(2) 0.026(2) 0.023(2) -0.0043(19) -0.0037(18) -0.0006(18)
N6 0.020(2) 0.024(2) 0.034(3) -0.004(2) -0.007(2) -0.003(2)
B1 0.032(3) 0.027(3) 0.030(4) 0.000(3) -0.002(3) -0.005(3)
C1 0.023(3) 0.067(4) 0.034(3) -0.019(3) 0.003(3) -0.012(3)
C2 0.021(3) 0.082(5) 0.037(4) -0.022(4) -0.010(3) 0.006(3)
C3 0.029(3) 0.058(4) 0.031(3) -0.022(3) -0.012(3) 0.014(3)
C4 0.020(3) 0.042(3) 0.029(3) -0.013(3) -0.006(2) -0.004(3)
C5 0.027(3) 0.051(4) 0.022(3) -0.014(3) -0.002(2) -0.004(3)
C6 0.027(3) 0.047(4) 0.019(3) -0.003(3) -0.004(2) -0.006(3)
C7 0.022(3) 0.036(3) 0.029(3) -0.011(3) -0.004(2) 0.002(3)
C8 0.033(3) 0.033(3) 0.044(4) -0.013(3) -0.013(3) -0.007(3)
C9 0.038(3) 0.026(3) 0.044(4) -0.001(3) -0.017(3) -0.012(3)
C10 0.036(3) 0.105(6) 0.042(4) -0.009(4) -0.005(3) -0.035(4)
C11 0.064(4) 0.044(4) 0.040(4) -0.011(3) -0.023(3) 0.019(3)
C12 0.053(4) 0.038(4) 0.039(4) -0.012(3) 0.008(3) -0.009(3)
C13 0.057(4) 0.050(4) 0.029(3) 0.005(3) 0.002(3) -0.007(3)
C14 0.048(4) 0.047(4) 0.035(4) -0.008(3) -0.012(3) 0.000(3)
C15 0.065(4) 0.039(4) 0.048(4) -0.013(3) -0.006(3) -0.023(3)
C16 0.033(3) 0.027(3) 0.028(3) -0.009(3) 0.008(3) -0.012(3)
C17 0.024(3) 0.029(3) 0.039(3) -0.011(3) 0.004(3) -0.009(3)
C18 0.026(3) 0.028(3) 0.044(4) -0.013(3) -0.001(3) -0.004(3)
C19 0.050(4) 0.068(5) 0.041(4) -0.022(4) -0.017(3) 0.008(4)
C20 0.044(4) 0.075(5) 0.072(5) -0.049(4) -0.017(4) 0.022(4)
C21 0.050(4) 0.037(4) 0.072(5) -0.013(4) -0.016(4) 0.009(3)
C22 0.056(4) 0.042(4) 0.058(5) 0.014(4) 0.000(4) 0.007(4)
C23 0.046(4) 0.045(4) 0.047(4) 0.007(3) 0.001(3) 0.002(3)
P1 0.0339(8) 0.0379(9) 0.0339(9) -0.0066(7) 0.0051(7) -0.0169(7)
C24 0.048(5) 0.048(11) 0.051(6) 0.012(7) 0.000(5) -0.014(10)
C25 0.110(15) 0.072(10) 0.037(10) -0.004(9) 0.007(9) -0.065(11)
C26 0.048(10) 0.061(7) 0.043(10) -0.005(5) 0.010(8) -0.003(8)
P1' 0.0339(8) 0.0379(9) 0.0339(9) -0.0066(7) 0.0051(7) -0.0169(7)
C24' 0.048(5) 0.048(11) 0.051(6) 0.012(7) 0.000(5) -0.014(10)
C25' 0.110(15) 0.072(10) 0.037(10) -0.004(9) 0.007(9) -0.065(11)
C26' 0.048(10) 0.061(7) 0.043(10) -0.005(5) 0.010(8) -0.003(8)

loop_
_atom_type_symbol
_atom_type_description
_atom_type_scat_dispersion_real
_atom_type_scat_dispersion_imag
_atom_type_scat_source
C C 0.0033 0.0016 'International Tables Vol C Tables 4.2.6.8 and 6.1.1.4'
H H 0.0000 0.0000 'International Tables Vol C Tables 4.2.6.8 and 6.1.1.4'
B B 0.0013 0.0007 'International Tables Vol C Tables 4.2.6.8 and 6.1.1.4'
N N 0.0061 0.0033 'International Tables Vol C Tables 4.2.6.8 and 6.1.1.4'
P P 0.1023 0.0942 'International Tables Vol C Tables 4.2.6.8 and 6.1.1.4'
Rh Rh -1.1178 0.9187 'International Tables Vol C Tables 4.2.6.8 and 6.1.1.4'

loop_
_geom_angle_atom_site_label_1
_geom_angle_atom_site_label_2
_geom_angle_atom_site_label_3
_geom_angle
C16 Rh1 N3 94.16(18)
C16 Rh1 N1 174.0(2)
N3 Rh1 N1 83.42(16)
C16 Rh1 N5 95.66(18)
N3 Rh1 N5 85.38(15)
N1 Rh1 N5 89.63(15)
C16 Rh1 P1 84.39(15)
N3 Rh1 P1 174.23(13)
N1 Rh1 P1 97.47(12)
N5 Rh1 P1 100.31(11)
C16 Rh1 H1 87.2(17)
N3 Rh1 H1 89.2(17)
N1 Rh1 H1 87.3(17)
N5 Rh1 H1 174.0(17)
P1 Rh1 H1 85.2(17)
C1 N1 N2 106.1(5)
C1 N1 Rh1 137.0(4)
N2 N1 Rh1 116.9(3)
C3 N2 N1 109.6(5)
C3 N2 B1 129.5(5)
N1 N2 B1 119.8(4)
C4 N3 N4 106.6(4)
C4 N3 Rh1 134.8(4)
N4 N3 Rh1 118.5(3)
C6 N4 N3 109.1(4)
C6 N4 B1 131.7(4)
N3 N4 B1 119.1(4)
C7 N5 N6 105.4(4)
C7 N5 Rh1 138.8(4)
N6 N5 Rh1 115.7(3)
C9 N6 N5 110.5(4)
C9 N6 B1 129.7(5)
N5 N6 B1 119.4(4)
N6 B1 N2 110.6(4)
N6 B1 N4 110.6(4)
N2 B1 N4 109.0(4)
N6 B1 H1B 108.9
N2 B1 H1B 108.9
N4 B1 H1B 108.9
N1 C1 C2 109.1(5)
N1 C1 C10 123.1(6)
C2 C1 C10 127.7(5)
C3 C2 C1 107.6(5)
C3 C2 H2 126.2
C1 C2 H2 126.2
C2 C3 N2 107.6(5)
C2 C3 C11 131.0(5)
N2 C3 C11 121.4(6)
N3 C4 C5 110.1(5)
N3 C4 C12 122.2(5)
C5 C4 C12 127.8(5)
C6 C5 C4 106.8(5)
C6 C5 H5 126.6
C4 C5 H5 126.6
N4 C6 C5 107.4(5)
N4 C6 C13 122.6(5)
C5 C6 C13 130.0(5)
N5 C7 C8 109.9(5)
N5 C7 C14 122.7(5)
C8 C7 C14 127.4(5)
C9 C8 C7 106.8(5)
C9 C8 H8 126.6
C7 C8 H8 126.6
N6 C9 C8 107.4(5)
N6 C9 C15 123.0(5)
C8 C9 C15 129.6(5)
C1 C10 H10A 109.5
C1 C10 H10B 109.5
H10A C10 H10B 109.5
C1 C10 H10C 109.5
H10A C10 H10C 109.5
H10B C10 H10C 109.5
C3 C11 H11A 109.5
C3 C11 H11B 109.5
H11A C11 H11B 109.5
C3 C11 H11C 109.5
H11A C11 H11C 109.5
H11B C11 H11C 109.5
C4 C12 H12A 109.5
C4 C12 H12B 109.5
H12A C12 H12B 109.5
C4 C12 H12C 109.5
H12A C12 H12C 109.5
H12B C12 H12C 109.5
C6 C13 H13A 109.5
C6 C13 H13B 109.5
H13A C13 H13B 109.5
C6 C13 H13C 109.5
H13A C13 H13C 109.5
H13B C13 H13C 109.5
C7 C14 H14A 109.5
C7 C14 H14B 109.5
H14A C14 H14B 109.5
C7 C14 H14C 109.5
H14A C14 H14C 109.5
H14B C14 H14C 109.5
C9 C15 H15A 109.5
C9 C15 H15B 109.5
H15A C15 H15B 109.5
C9 C15 H15C 109.5
H15A C15 H15C 109.5
H15B C15 H15C 109.5
C17 C16 Rh1 174.9(5)
C16 C17 C18 178.5(6)
C23 C18 C19 117.1(5)
C23 C18 C17 122.1(5)
C19 C18 C17 120.8(5)
C18 C19 C20 120.5(6)
C18 C19 H19 119.8
C20 C19 H19 119.8
C21 C20 C19 121.0(6)
C21 C20 H20 119.5
C19 C20 H20 119.5
C20 C21 C22 118.9(6)
C20 C21 H21 120.6
C22 C21 H21 120.6
C21 C22 C23 121.2(7)
C21 C22 H22 119.4
C23 C22 H22 119.4
C18 C23 C22 121.2(6)
C18 C23 H23 119.4
C22 C23 H23 119.4
C26 P1 C24 99.3(8)
C26 P1 C25 106.3(9)
C24 P1 C25 97.3(7)
C26 P1 Rh1 114.9(10)
C24 P1 Rh1 121.2(8)
C25 P1 Rh1 115.2(8)

loop_
_geom_bond_atom_site_label_1
_geom_bond_atom_site_label_2
_geom_bond_distance
Rh1 C16 1.954(6)
Rh1 N3 2.112(4)
Rh1 N1 2.141(4)
Rh1 N5 2.234(4)
Rh1 P1 2.2481(15)
Rh1 H1 1.74(5)
N1 C1 1.340(6)
N1 N2 1.373(6)
N2 C3 1.353(6)
N2 B1 1.533(7)
N3 C4 1.326(6)
N3 N4 1.373(5)
N4 C6 1.356(6)
N4 B1 1.539(7)
N5 C7 1.339(6)
N5 N6 1.375(5)
N6 C9 1.346(6)
N6 B1 1.528(7)
B1 H1B 1.0000
C1 C2 1.384(8)
C1 C10 1.470(8)
C2 C3 1.340(8)
C2 H2 0.9500
C3 C11 1.501(8)
C4 C5 1.373(7)
C4 C12 1.487(7)
C5 C6 1.363(7)
C5 H5 0.9500
C6 C13 1.500(8)
C7 C8 1.389(7)
C7 C14 1.481(7)
C8 C9 1.354(7)
C8 H8 0.9500
C9 C15 1.484(7)
C10 H10A 0.9800
C10 H10B 0.9800
C10 H10C 0.9800
C11 H11A 0.9800
C11 H11B 0.9800
C11 H11C 0.9800
C12 H12A 0.9800
C12 H12B 0.9800
C12 H12C 0.9800
C13 H13A 0.9800
C13 H13B 0.9800
C13 H13C 0.9800
C14 H14A 0.9800
C14 H14B 0.9800
C14 H14C 0.9800
C15 H15A 0.9800
C15 H15B 0.9800
C15 H15C 0.9800
C16 C17 1.218(7)
C17 C18 1.438(7)
C18 C23 1.369(8)
C18 C19 1.373(8)
C19 C20 1.388(8)
C19 H19 0.9500
C20 C21 1.342(9)
C20 H20 0.9500
C21 C22 1.343(9)
C21 H21 0.9500
C22 C23 1.373(8)
C22 H22 0.9500
C23 H23 0.9500
P1 C26 1.807(10)
P1 C24 1.808(10)
P1 C25 1.810(11)
C24 H24A 0.9800
C24 H24B 0.9800
C24 H24C 0.9800
C25 H25A 0.9800
C25 H25B 0.9800
C25 H25C 0.9800
C26 H26A 0.9800
C26 H26B 0.9800
C26 H26C 0.9800
C24' H24D 0.9800
C24' H24E 0.9800
C24' H24F 0.9800
C25' H25D 0.9800
C25' H25E 0.9800
C25' H25F 0.9800
C26' H26D 0.9800
C26' H26E 0.9800
C26' H26F 0.9800

loop_
_geom_torsion_atom_site_label_1
_geom_torsion_atom_site_label_2
_geom_torsion_atom_site_label_3
_geom_torsion_atom_site_label_4
_geom_torsion
C16 Rh1 N1 C1 59(2)
N3 Rh1 N1 C1 125.9(5)
N5 Rh1 N1 C1 -148.8(5)
P1 Rh1 N1 C1 -48.4(5)
C16 Rh1 N1 N2 -118.5(18)
N3 Rh1 N1 N2 -52.1(3)
N5 Rh1 N1 N2 33.3(3)
P1 Rh1 N1 N2 133.7(3)
C1 N1 N2 C3 1.6(6)
Rh1 N1 N2 C3 -179.9(3)
C1 N1 N2 B1 -167.7(5)
Rh1 N1 N2 B1 10.9(6)
C16 Rh1 N3 C4 44.2(5)
N1 Rh1 N3 C4 -130.3(5)
N5 Rh1 N3 C4 139.5(5)
P1 Rh1 N3 C4 -31.1(16)
C16 Rh1 N3 N4 -138.8(3)
N1 Rh1 N3 N4 46.7(3)
N5 Rh1 N3 N4 -43.4(3)
P1 Rh1 N3 N4 145.9(11)
C4 N3 N4 C6 -0.6(5)
Rh1 N3 N4 C6 -178.4(3)
C4 N3 N4 B1 177.1(4)
Rh1 N3 N4 B1 -0.7(5)
C16 Rh1 N5 C7 -36.1(5)
N3 Rh1 N5 C7 -129.9(5)
N1 Rh1 N5 C7 146.7(5)
P1 Rh1 N5 C7 49.2(5)
C16 Rh1 N5 N6 140.0(3)
N3 Rh1 N5 N6 46.2(3)
N1 Rh1 N5 N6 -37.2(3)
P1 Rh1 N5 N6 -134.7(3)
C7 N5 N6 C9 -0.4(5)
Rh1 N5 N6 C9 -177.7(3)
C7 N5 N6 B1 173.3(4)
Rh1 N5 N6 B1 -4.0(5)
C9 N6 B1 N2 -124.4(6)
N5 N6 B1 N2 63.2(6)
C9 N6 B1 N4 114.7(6)
N5 N6 B1 N4 -57.7(6)
C3 N2 B1 N6 124.2(6)
N1 N2 B1 N6 -69.1(6)
C3 N2 B1 N4 -114.0(6)
N1 N2 B1 N4 52.8(6)
C6 N4 B1 N6 -120.4(6)
N3 N4 B1 N6 62.4(6)
C6 N4 B1 N2 117.7(6)
N3 N4 B1 N2 -59.4(6)
N2 N1 C1 C2 -2.0(6)
Rh1 N1 C1 C2 179.9(4)
N2 N1 C1 C10 173.9(5)
Rh1 N1 C1 C10 -4.2(9)
N1 C1 C2 C3 1.8(7)
C10 C1 C2 C3 -173.9(6)
C1 C2 C3 N2 -0.8(7)
C1 C2 C3 C11 179.3(6)
N1 N2 C3 C2 -0.5(6)
B1 N2 C3 C2 167.4(5)
N1 N2 C3 C11 179.4(5)
B1 N2 C3 C11 -12.7(9)
N4 N3 C4 C5 0.1(5)
Rh1 N3 C4 C5 177.4(4)
N4 N3 C4 C12 -179.5(5)
Rh1 N3 C4 C12 -2.3(8)
N3 C4 C5 C6 0.4(6)
C12 C4 C5 C6 -180.0(5)
N3 N4 C6 C5 0.9(6)
B1 N4 C6 C5 -176.5(5)
N3 N4 C6 C13 -178.3(5)
B1 N4 C6 C13 4.3(8)
C4 C5 C6 N4 -0.8(6)
C4 C5 C6 C13 178.3(5)
N6 N5 C7 C8 0.5(5)
Rh1 N5 C7 C8 176.9(4)
N6 N5 C7 C14 -178.6(5)
Rh1 N5 C7 C14 -2.2(8)
N5 C7 C8 C9 -0.5(6)
C14 C7 C8 C9 178.6(5)
N5 N6 C9 C8 0.1(6)
B1 N6 C9 C8 -172.8(5)
N5 N6 C9 C15 -179.1(5)
B1 N6 C9 C15 8.0(9)
C7 C8 C9 N6 0.2(6)
C7 C8 C9 C15 179.4(6)
N3 Rh1 C16 C17 -111(5)
N1 Rh1 C16 C17 -45(6)
N5 Rh1 C16 C17 163(5)
P1 Rh1 C16 C17 63(5)
Rh1 C16 C17 C18 48(26)
C16 C17 C18 C23 -138(22)
C16 C17 C18 C19 42(23)
C23 C18 C19 C20 -3.7(9)
C17 C18 C19 C20 176.5(6)
C18 C19 C20 C21 0.4(11)
C19 C20 C21 C22 2.6(11)
C20 C21 C22 C23 -2.2(11)
C19 C18 C23 C22 4.1(9)
C17 C18 C23 C22 -176.1(6)
C21 C22 C23 C18 -1.2(11)
C16 Rh1 P1 C26 161.8(10)
N3 Rh1 P1 C26 -122.5(15)
N1 Rh1 P1 C26 -23.9(10)
N5 Rh1 P1 C26 67.0(9)
C16 Rh1 P1 C24 42.5(10)
N3 Rh1 P1 C24 118.3(16)
N1 Rh1 P1 C24 -143.2(10)
N5 Rh1 P1 C24 -52.2(10)
C16 Rh1 P1 C25 -74.1(10)
N3 Rh1 P1 C25 1.6(16)
N1 Rh1 P1 C25 100.2(10)
N5 Rh1 P1 C25 -168.9(10)
